data_7012007
loop_
_publ_author_name
'Kessler, Vadim G.'
'Gohil, Suresh'
'Parola, Stephane'

_publ_section_title
;
 Interaction of some divalent metal acetylacetonates with Al, Ti, Nb
 and Ta isopropoxides. Factors influencing the formation and stability
 of heterometallic alkoxide complexes
;
_journal_coden_ASTM DTARAF
_journal_issue 4
_journal_name_full 'Dalton Transactions'
_journal_page_first 544
_journal_page_last 550
_journal_paper_doi 10.1039/b206662a
_journal_year 2003
_chemical_formula_sum 'C38 H70 Al2 O14 Zn2'
_chemical_formula_weight 935.64
_space_group_IT_number 15
_symmetry_cell_setting monoclinic
_symmetry_space_group_name_Hall '-C 2yc'
_symmetry_space_group_name_H-M 'C 1 2/c 1'
_atom_sites_solution_hydrogens geom
_atom_sites_solution_primary direct
_atom_sites_solution_secondary difmap
_audit_creation_method SHELXL-97
_cell_angle_alpha 90.00
_cell_angle_beta 118.10(3)
_cell_angle_gamma 90.00
_cell_formula_units_Z 4
_cell_length_a 17.044(3)
_cell_length_b 30.978(6)
_cell_length_c 11.788(2)
_cell_measurement_reflns_used 1702(I>2sigma(I))
_cell_measurement_temperature 293(2)
_cell_measurement_theta_max 20.00
_cell_measurement_theta_min 1.90
_cell_volume 5490(2)
_computing_cell_refinement 'Nonius Denzo'
_computing_data_collection 'Nonius Collect'
_computing_data_reduction 'Nonius Denzo'
_computing_molecular_graphics 'Bruker SHELXTL-NT'
_computing_publication_material 'Bruker SHELXTL-NT'
_computing_structure_refinement 'SHELXL-97 (Sheldrick, 1997)'
_computing_structure_solution 'SHELXS-97 (Sheldrick, 1990)'
_diffrn_ambient_temperature 293(2)
_diffrn_measured_fraction_theta_full 0.991
_diffrn_measured_fraction_theta_max 0.991
_diffrn_measurement_device_type 'Nonius Kappa-CCD'
_diffrn_measurement_method 'Nonius Collect'
_diffrn_radiation_monochromator graphite
_diffrn_radiation_source 'fine-focus sealed tube'
_diffrn_radiation_type MoK\a
_diffrn_radiation_wavelength 0.71073
_diffrn_reflns_av_R_equivalents 0.0627
_diffrn_reflns_av_sigmaI/netI 0.0603
_diffrn_reflns_limit_h_max 16
_diffrn_reflns_limit_h_min -16
_diffrn_reflns_limit_k_max 29
_diffrn_reflns_limit_k_min -28
_diffrn_reflns_limit_l_max 11
_diffrn_reflns_limit_l_min -10
_diffrn_reflns_number 8023
_diffrn_reflns_theta_full 20.00
_diffrn_reflns_theta_max 20.00
_diffrn_reflns_theta_min 1.90
_exptl_absorpt_coefficient_mu 0.955
_exptl_absorpt_correction_T_max 0.8700
_exptl_absorpt_correction_T_min 0.7626
_exptl_absorpt_correction_type integration
_exptl_absorpt_process_details 'Nonius MaXus'
_exptl_crystal_colour colorless
_exptl_crystal_density_diffrn 1.132
_exptl_crystal_density_meas ?
_exptl_crystal_density_method .
_exptl_crystal_description plate
_exptl_crystal_F_000 1984
_exptl_crystal_size_max 0.30
_exptl_crystal_size_mid 0.15
_exptl_crystal_size_min 0.15
_refine_diff_density_max 0.558
_refine_diff_density_min -0.333
_refine_diff_density_rms 0.090
_refine_ls_extinction_method none
_refine_ls_goodness_of_fit_ref 1.071
_refine_ls_hydrogen_treatment mixed
_refine_ls_matrix_type full
_refine_ls_number_parameters 251
_refine_ls_number_reflns 2545
_refine_ls_number_restraints 0
_refine_ls_restrained_S_all 1.071
_refine_ls_R_factor_all 0.1086
_refine_ls_R_factor_gt 0.0758
_refine_ls_shift/su_max 0.000
_refine_ls_shift/su_mean 0.000
_refine_ls_structure_factor_coef Fsqd
_refine_ls_weighting_details 'calc w=1/[\s^2^(Fo^2^)+(0.1600P)^2^+11.3688P] where P=(Fo^2^+2Fc^2^)/3'
_refine_ls_weighting_scheme calc
_refine_ls_wR_factor_gt 0.2372
_refine_ls_wR_factor_ref 0.2589
_reflns_number_gt 1696
_reflns_number_total 2545
_reflns_threshold_expression >2sigma(I)
_cod_data_source_file b206662a.txt
_cod_data_source_block znal21
_cod_depositor_comments
;
The following automatic conversions were performed:
'_symmetry_cell_setting' value 'Monoclinic' changed to 'monoclinic'
according to '/home/saulius/struct/CIF-dictionaries/cif_core.dic'
dictionary named 'cif_core.dic' version 2.4.1 from
2010-06-29.

'_exptl_absorpt_correction_type' value 'Integration' changed
to 'integration' according to
'/home/saulius/struct/CIF-dictionaries/cif_core.dic' dictionary named
'cif_core.dic' version 2.4.1 from 2010-06-29.

Automatic conversion script
Id: cif_fix_enum 1527 2010-12-29 10:47:43Z saulius 
;
_cod_original_cell_volume 5490.4(19)
_cod_original_sg_symbol_H-M C2/c
_cod_database_code 7012007

loop_
_symmetry_equiv_pos_as_xyz
'x, y, z'
'-x, y, -z+1/2'
'x+1/2, y+1/2, z'
'-x+1/2, y+1/2, -z+1/2'
'-x, -y, -z'
'x, -y, z-1/2'
'-x+1/2, -y+1/2, -z'
'x+1/2, -y+1/2, z-1/2'

loop_
_atom_site_label
_atom_site_type_symbol
_atom_site_fract_x
_atom_site_fract_y
_atom_site_fract_z
_atom_site_U_iso_or_equiv
_atom_site_adp_type
_atom_site_occupancy
_atom_site_symmetry_multiplicity
_atom_site_calc_flag
_atom_site_refinement_flags
_atom_site_disorder_assembly
_atom_site_disorder_group
Zn1 Zn 0.07807(7) 0.13768(3) 0.22852(9) 0.0672(6) Uani 1 1 d . . .
Al1 Al 0.2341(2) 0.13752(8) 0.1841(3) 0.0640(9) Uani 1 1 d . . .
O1 O 0.2281(5) 0.1981(2) 0.1547(6) 0.0728(19) Uani 1 1 d . . .
O2 O 0.3576(5) 0.1414(2) 0.2902(6) 0.0772(19) Uani 1 1 d . . .
O3 O 0.2531(5) 0.1320(2) 0.0379(6) 0.0725(19) Uani 1 1 d . . .
O4 O 0.2475(4) 0.0767(2) 0.2092(6) 0.0779(19) Uani 1 1 d . . .
O5 O 0.1101(4) 0.13345(16) 0.0896(5) 0.0648(17) Uani 1 1 d . . .
O6 O 0.2077(4) 0.14232(17) 0.3203(5) 0.0649(17) Uani 1 1 d . . .
O7 O 0.0000 0.0963(3) 0.2500 0.074(2) Uani 1 2 d S . .
O8 O 0.0000 0.1789(2) 0.2500 0.075(3) Uani 1 2 d S . .
C1 C 0.2903(11) 0.2253(3) 0.1975(11) 0.082(3) Uani 1 1 d . . .
C2 C 0.2621(8) 0.2719(3) 0.1582(11) 0.105(4) Uani 1 1 d . . .
H2A H 0.2145 0.2726 0.0715 0.157 Uiso 1 1 calc R . .
H2B H 0.3117 0.2881 0.1636 0.157 Uiso 1 1 calc R . .
H2C H 0.2422 0.2843 0.2148 0.157 Uiso 1 1 calc R . .
C3 C 0.3785(11) 0.2148(4) 0.2790(13) 0.109(4) Uani 1 1 d . . .
H3 H 0.4194 0.2373 0.3068 0.131 Uiso 1 1 calc R . .
C4 C 0.4107(9) 0.1740(5) 0.3224(11) 0.092(3) Uani 1 1 d . . .
C5 C 0.5052(7) 0.1665(5) 0.4161(12) 0.124(4) Uani 1 1 d . . .
H5A H 0.5372 0.1579 0.3710 0.186 Uiso 1 1 calc R . .
H5B H 0.5092 0.1441 0.4749 0.186 Uiso 1 1 calc R . .
H5C H 0.5306 0.1926 0.4629 0.186 Uiso 1 1 calc R . .
C6 C 0.2618(7) 0.0985(4) -0.0146(9) 0.081(3) Uani 1 1 d . . .
C7 C 0.2704(8) 0.1058(4) -0.1329(10) 0.104(4) Uani 1 1 d . . .
H7A H 0.2330 0.0858 -0.1983 0.156 Uiso 1 1 calc R . .
H7B H 0.3312 0.1016 -0.1140 0.156 Uiso 1 1 calc R . .
H7C H 0.2527 0.1348 -0.1629 0.156 Uiso 1 1 calc R . .
C8 C 0.2621(8) 0.0574(3) 0.0313(10) 0.089(3) Uani 1 1 d . . .
H8 H 0.2664 0.0343 -0.0159 0.107 Uiso 1 1 calc R . .
C9 C 0.2567(7) 0.0481(3) 0.1395(11) 0.081(3) Uani 1 1 d . . .
C10 C 0.2595(10) 0.0024(3) 0.1836(12) 0.120(4) Uani 1 1 d . . .
H10A H 0.3073 -0.0008 0.2695 0.180 Uiso 1 1 calc R . .
H10B H 0.2688 -0.0168 0.1271 0.180 Uiso 1 1 calc R . .
H10C H 0.2042 -0.0045 0.1823 0.180 Uiso 1 1 calc R . .
C11 C 0.0533(7) 0.1326(3) -0.0438(9) 0.076(3) Uani 1 1 d . . .
H11 H 0.0907 0.1327 -0.0863 0.092 Uiso 1 1 calc R . .
C12 C -0.0035(10) 0.1733(5) -0.0853(12) 0.149(6) Uani 1 1 d . . .
H12A H -0.0343 0.1764 -0.0354 0.224 Uiso 1 1 calc R . .
H12B H -0.0459 0.1713 -0.1748 0.224 Uiso 1 1 calc R . .
H12C H 0.0340 0.1980 -0.0718 0.224 Uiso 1 1 calc R . .
C13 C -0.0011(10) 0.0925(4) -0.0837(11) 0.138(5) Uani 1 1 d . . .
H13A H 0.0374 0.0678 -0.0599 0.207 Uiso 1 1 calc R . .
H13B H -0.0384 0.0927 -0.1752 0.207 Uiso 1 1 calc R . .
H13C H -0.0375 0.0910 -0.0417 0.207 Uiso 1 1 calc R . .
C14 C 0.2670(7) 0.1417(3) 0.4562(9) 0.079(3) Uani 1 1 d . . .
H14 H 0.3283 0.1413 0.4699 0.095 Uiso 1 1 calc R . .
C15 C 0.2544(13) 0.1801(6) 0.5137(19) 0.208(8) Uiso 1 1 d . . .
H15A H 0.2504 0.2046 0.4615 0.312 Uiso 1 1 calc R . .
H15B H 0.3039 0.1837 0.5980 0.312 Uiso 1 1 calc R . .
H15C H 0.2006 0.1776 0.5203 0.312 Uiso 1 1 calc R . .
C16 C 0.2517(12) 0.1030(5) 0.5126(15) 0.169(6) Uiso 1 1 d . . .
H16A H 0.1990 0.1066 0.5217 0.253 Uiso 1 1 calc R . .
H16B H 0.3017 0.0981 0.5956 0.253 Uiso 1 1 calc R . .
H16C H 0.2444 0.0788 0.4579 0.253 Uiso 1 1 calc R . .
C17 C -0.0148(16) 0.0510(6) 0.2070(17) 0.090(7) Uiso 0.50 1 d P . .
C18 C 0.0743(10) 0.0292(4) 0.2426(17) 0.154(7) Uani 1 1 d . . .
C19 C 0.0200(18) 0.2234(6) 0.284(2) 0.095(7) Uiso 0.50 1 d P . .
C20 C 0.0599(10) 0.2462(4) 0.2139(13) 0.122(5) Uani 1 1 d . . .

loop_
_atom_site_aniso_label
_atom_site_aniso_U_11
_atom_site_aniso_U_22
_atom_site_aniso_U_33
_atom_site_aniso_U_23
_atom_site_aniso_U_13
_atom_site_aniso_U_12
Zn1 0.0795(11) 0.0625(9) 0.0674(9) -0.0015(5) 0.0411(7) -0.0017(6)
Al1 0.078(2) 0.0534(18) 0.0678(19) -0.0001(13) 0.0405(17) 0.0006(14)
O1 0.087(5) 0.058(4) 0.080(4) -0.004(3) 0.045(4) -0.006(4)
O2 0.081(5) 0.073(5) 0.083(5) 0.001(4) 0.043(4) -0.004(4)
O3 0.093(5) 0.061(4) 0.077(4) -0.005(3) 0.050(4) 0.005(3)
O4 0.099(5) 0.055(4) 0.088(4) 0.005(4) 0.051(4) 0.006(4)
O5 0.080(5) 0.063(4) 0.055(4) -0.003(3) 0.035(4) -0.004(3)
O6 0.072(5) 0.066(4) 0.054(4) 0.000(3) 0.026(3) -0.002(3)
O7 0.082(7) 0.060(6) 0.090(6) 0.000 0.048(5) 0.000
O8 0.105(8) 0.042(5) 0.093(6) 0.000 0.061(6) 0.000
C1 0.125(12) 0.057(8) 0.087(8) -0.004(6) 0.068(8) -0.002(8)
C2 0.145(12) 0.059(7) 0.129(9) 0.003(6) 0.080(9) -0.010(7)
C3 0.122(13) 0.081(10) 0.123(10) -0.013(8) 0.056(10) -0.028(9)
C4 0.113(12) 0.090(10) 0.085(8) 0.002(7) 0.057(8) -0.004(9)
C5 0.057(9) 0.156(13) 0.138(11) -0.022(9) 0.028(8) -0.015(8)
C6 0.088(8) 0.091(9) 0.069(7) -0.003(7) 0.042(6) 0.004(6)
C7 0.136(11) 0.096(8) 0.096(8) -0.006(7) 0.069(8) 0.005(8)
C8 0.126(10) 0.070(8) 0.089(8) -0.015(6) 0.065(7) 0.010(6)
C9 0.098(9) 0.056(7) 0.098(8) -0.001(6) 0.052(7) -0.001(6)
C10 0.167(13) 0.066(8) 0.146(11) 0.009(7) 0.090(10) 0.018(8)
C11 0.074(7) 0.092(8) 0.056(7) 0.006(5) 0.025(6) 0.023(6)
C12 0.186(16) 0.163(14) 0.099(9) 0.016(9) 0.066(10) 0.059(12)
C13 0.147(13) 0.140(12) 0.094(9) -0.026(8) 0.031(9) -0.045(10)
C14 0.086(8) 0.088(8) 0.073(7) -0.001(5) 0.046(6) -0.011(6)
C18 0.161(15) 0.067(9) 0.30(2) 0.017(9) 0.160(16) 0.023(8)
C20 0.169(14) 0.074(8) 0.186(14) 0.000(7) 0.135(12) -0.015(8)

loop_
_atom_type_symbol
_atom_type_description
_atom_type_scat_dispersion_real
_atom_type_scat_dispersion_imag
_atom_type_scat_source
C C 0.0033 0.0016 'International Tables Vol C Tables 4.2.6.8 and 6.1.1.4'
H H 0.0000 0.0000 'International Tables Vol C Tables 4.2.6.8 and 6.1.1.4'
O O 0.0106 0.0060 'International Tables Vol C Tables 4.2.6.8 and 6.1.1.4'
Al Al 0.0645 0.0514 'International Tables Vol C Tables 4.2.6.8 and 6.1.1.4'
Zn Zn 0.2839 1.4301 'International Tables Vol C Tables 4.2.6.8 and 6.1.1.4'

loop_
_geom_angle_atom_site_label_1
_geom_angle_atom_site_label_2
_geom_angle_atom_site_label_3
_geom_angle
_geom_angle_site_symmetry_1
_geom_angle_site_symmetry_3
_geom_angle_publ_flag
O8 Zn1 O7 82.2(3) . . ?
O8 Zn1 O6 122.9(2) . . ?
O7 Zn1 O6 129.75(19) . . ?
O8 Zn1 O5 129.0(2) . . ?
O7 Zn1 O5 122.7(2) . . ?
O6 Zn1 O5 77.3(3) . . ?
O8 Zn1 Zn1 41.07(17) . 2 ?
O7 Zn1 Zn1 41.17(18) . 2 ?
O6 Zn1 Zn1 141.73(17) . 2 ?
O5 Zn1 Zn1 141.0(2) . 2 ?
O8 Zn1 Al1 139.03(18) . . ?
O7 Zn1 Al1 138.73(19) . . ?
O6 Zn1 Al1 38.55(17) . . ?
O5 Zn1 Al1 38.8(2) . . ?
Zn1 Zn1 Al1 179.71(8) 2 . ?
O6 Al1 O5 81.7(3) . . ?
O6 Al1 O2 94.1(3) . . ?
O5 Al1 O2 175.7(3) . . ?
O6 Al1 O1 93.7(3) . . ?
O5 Al1 O1 90.6(3) . . ?
O2 Al1 O1 90.3(3) . . ?
O6 Al1 O4 90.3(3) . . ?
O5 Al1 O4 92.6(3) . . ?
O2 Al1 O4 86.8(3) . . ?
O1 Al1 O4 175.2(3) . . ?
O6 Al1 O3 176.3(3) . . ?
O5 Al1 O3 94.7(3) . . ?
O2 Al1 O3 89.6(3) . . ?
O1 Al1 O3 86.6(3) . . ?
O4 Al1 O3 89.6(3) . . ?
O6 Al1 Zn1 40.7(2) . . ?
O5 Al1 Zn1 40.94(18) . . ?
O2 Al1 Zn1 134.8(2) . . ?
O1 Al1 Zn1 93.2(2) . . ?
O4 Al1 Zn1 91.5(2) . . ?
O3 Al1 Zn1 135.6(2) . . ?
C1 O1 Al1 128.7(7) . . ?
C4 O2 Al1 131.0(8) . . ?
C6 O3 Al1 129.1(6) . . ?
C9 O4 Al1 129.3(6) . . ?
C11 O5 Al1 131.0(6) . . ?
C11 O5 Zn1 128.3(6) . . ?
Al1 O5 Zn1 100.3(3) . . ?
C14 O6 Al1 129.1(6) . . ?
C14 O6 Zn1 129.4(5) . . ?
Al1 O6 Zn1 100.7(3) . . ?
C17 O7 C17 35.4(14) 2 . ?
C17 O7 Zn1 130.9(10) 2 . ?
C17 O7 Zn1 126.8(10) . . ?
C17 O7 Zn1 126.8(10) 2 2 ?
C17 O7 Zn1 130.9(10) . 2 ?
Zn1 O7 Zn1 97.7(4) . 2 ?
C19 O8 C19 31.0(17) . 2 ?
C19 O8 Zn1 133.3(12) . 2 ?
C19 O8 Zn1 125.5(12) 2 2 ?
C19 O8 Zn1 125.5(12) . . ?
C19 O8 Zn1 133.3(12) 2 . ?
Zn1 O8 Zn1 97.9(3) 2 . ?
O1 C1 C3 123.7(10) . . ?
O1 C1 C2 115.2(12) . . ?
C3 C1 C2 121.0(13) . . ?
C4 C3 C1 125.7(12) . . ?
O2 C4 C3 120.6(12) . . ?
O2 C4 C5 117.6(11) . . ?
C3 C4 C5 121.6(14) . . ?
O3 C6 C8 123.4(9) . . ?
O3 C6 C7 115.1(10) . . ?
C8 C6 C7 121.5(10) . . ?
C9 C8 C6 125.1(9) . . ?
O4 C9 C8 123.2(9) . . ?
O4 C9 C10 115.4(9) . . ?
C8 C9 C10 121.4(10) . . ?
O5 C11 C13 111.6(8) . . ?
O5 C11 C12 109.9(8) . . ?
C13 C11 C12 112.5(11) . . ?
C15 C14 O6 109.5(11) . . ?
C15 C14 C16 111.6(13) . . ?
O6 C14 C16 109.7(10) . . ?
C17 C17 O7 72.3(7) 2 . ?
C17 C17 C18 75(3) 2 . ?
O7 C17 C18 109.9(16) . . ?
C17 C17 C18 72(3) 2 2 ?
O7 C17 C18 108.7(15) . 2 ?
C18 C17 C18 116.5(16) . 2 ?
C17 C18 C17 33.7(13) . 2 ?
C19 C19 O8 74.5(9) 2 . ?
C19 C19 C20 81(4) 2 . ?
O8 C19 C20 114.9(18) . . ?
C19 C19 C20 70(4) 2 2 ?
O8 C19 C20 110.4(18) . 2 ?
C20 C19 C20 115.7(16) . 2 ?
C19 C20 C19 29.2(16) . 2 ?

loop_
_geom_bond_atom_site_label_1
_geom_bond_atom_site_label_2
_geom_bond_distance
_geom_bond_site_symmetry_2
_geom_bond_publ_flag
Zn1 O8 1.946(5) . ?
Zn1 O7 1.949(5) . ?
Zn1 O6 1.954(6) . ?
Zn1 O5 1.959(6) . ?
Zn1 Zn1 2.934(2) 2 ?
Zn1 Al1 2.942(3) . ?
Al1 O6 1.866(6) . ?
Al1 O5 1.872(7) . ?
Al1 O2 1.879(8) . ?
Al1 O1 1.901(7) . ?
Al1 O4 1.906(6) . ?
Al1 O3 1.906(7) . ?
O1 C1 1.258(13) . ?
O2 C4 1.289(13) . ?
O3 C6 1.252(11) . ?
O4 C9 1.265(11) . ?
O5 C11 1.406(11) . ?
O6 C14 1.436(11) . ?
O7 C17 1.47(2) 2 ?
O7 C17 1.47(2) . ?
O7 Zn1 1.949(5) 2 ?
O8 C19 1.428(19) . ?
O8 C19 1.428(19) 2 ?
O8 Zn1 1.946(5) 2 ?
C1 C3 1.388(16) . ?
C1 C2 1.525(14) . ?
C3 C4 1.377(16) . ?
C4 C5 1.481(15) . ?
C6 C8 1.385(13) . ?
C6 C7 1.488(13) . ?
C8 C9 1.352(13) . ?
C9 C10 1.502(14) . ?
C11 C13 1.488(14) . ?
C11 C12 1.525(15) . ?
C14 C15 1.433(18) . ?
C14 C16 1.453(16) . ?
C17 C17 0.89(3) 2 ?
C17 C18 1.53(3) . ?
C17 C18 1.55(3) 2 ?
C18 C17 1.55(3) 2 ?
C19 C19 0.76(4) 2 ?
C19 C20 1.47(3) . ?
C19 C20 1.55(3) 2 ?
C20 C19 1.55(3) 2 ?
